data_2234634
loop_
_publ_author_name
'Xu, Shu-Qing'

_publ_section_title
;
 (<i>E</i>)-4-Amino-<i>N</i>'-(3-nitrobenzylidene)benzohydrazide
;
_journal_coeditor_code HB6724
_journal_issue 5
_journal_name_full 'Acta Crystallographica Section E'
_journal_page_first o1320
_journal_paper_doi 10.1107/S1600536812014110
_journal_volume 68
_journal_year 2012
_chemical_formula_iupac 'C14 H12 N4 O3'
_chemical_formula_moiety 'C14 H12 N4 O3'
_chemical_formula_sum 'C14 H12 N4 O3'
_chemical_formula_weight 284.28
_chemical_name_common (<i>E</i>)-4-Amino-<i>N'</i>-(3-nitrobenzylidene)benzohydrazide
_chemical_name_systematic
;
(<i>E</i>)-4-Amino-<i>N</i>'-(3-nitrobenzylidene)benzohydrazide
;
_space_group_IT_number 14
_symmetry_cell_setting monoclinic
_symmetry_space_group_name_Hall '-P 2yn'
_symmetry_space_group_name_H-M 'P 1 21/n 1'
_atom_sites_solution_hydrogens geom
_atom_sites_solution_primary direct
_atom_sites_solution_secondary difmap
_audit_creation_method SHELXL-97
_cell_angle_alpha 90.00
_cell_angle_beta 92.00(3)
_cell_angle_gamma 90.00
_cell_formula_units_Z 4
_cell_length_a 7.8909(16)
_cell_length_b 11.153(2)
_cell_length_c 14.709(3)
_cell_measurement_reflns_used 3352
_cell_measurement_temperature 296(2)
_cell_measurement_theta_max 27.50
_cell_measurement_theta_min 1.39
_cell_volume 1293.7(4)
_computing_cell_refinement 'SAINT (Bruker, 2007)'
_computing_data_collection 'SMART (Bruker, 2007)'
_computing_data_reduction 'SAINT (Bruker, 2007)'
_computing_molecular_graphics 'SHELXTL (Sheldrick, 2008)'
_computing_publication_material 'SHELXTL (Sheldrick, 2008)'
_computing_structure_refinement 'SHELXL97 (Sheldrick, 2008)'
_computing_structure_solution 'SHELXS97 (Sheldrick, 2008)'
_diffrn_ambient_temperature 296(2)
_diffrn_measured_fraction_theta_full 0.998
_diffrn_measured_fraction_theta_max 0.998
_diffrn_measurement_device_type 'Bruker SMART CCD'
_diffrn_measurement_method '\f and \w scans'
_diffrn_radiation_monochromator graphite
_diffrn_radiation_source 'fine-focus sealed tube'
_diffrn_radiation_type MoK\a
_diffrn_radiation_wavelength 0.71073
_diffrn_reflns_av_R_equivalents 0.0438
_diffrn_reflns_av_sigmaI/netI 0.0310
_diffrn_reflns_limit_h_max 10
_diffrn_reflns_limit_h_min -10
_diffrn_reflns_limit_k_max 14
_diffrn_reflns_limit_k_min -14
_diffrn_reflns_limit_l_max 18
_diffrn_reflns_limit_l_min -19
_diffrn_reflns_number 11091
_diffrn_reflns_theta_full 27.46
_diffrn_reflns_theta_max 27.46
_diffrn_reflns_theta_min 2.77
_diffrn_standards_number 0
_exptl_absorpt_coefficient_mu 0.106
_exptl_absorpt_correction_T_max 0.987
_exptl_absorpt_correction_T_min 0.981
_exptl_absorpt_correction_type multi-scan
_exptl_absorpt_process_details '(SADABS; Sheldrick, 1996)'
_exptl_crystal_colour yellow
_exptl_crystal_density_diffrn 1.460
_exptl_crystal_density_method 'not measured'
_exptl_crystal_description prism
_exptl_crystal_F_000 592
_exptl_crystal_size_max 0.20
_exptl_crystal_size_mid 0.15
_exptl_crystal_size_min 0.12
_refine_diff_density_max 0.223
_refine_diff_density_min -0.217
_refine_ls_extinction_method none
_refine_ls_goodness_of_fit_ref 1.061
_refine_ls_hydrogen_treatment constr
_refine_ls_matrix_type full
_refine_ls_number_parameters 190
_refine_ls_number_reflns 2952
_refine_ls_number_restraints 0
_refine_ls_restrained_S_all 1.061
_refine_ls_R_factor_all 0.0623
_refine_ls_R_factor_gt 0.0573
_refine_ls_shift/su_max 0.000
_refine_ls_shift/su_mean 0.000
_refine_ls_structure_factor_coef Fsqd
_refine_ls_weighting_details 'calc w=1/[\s^2^(Fo^2^)+(0.0851P)^2^+0.6295P] where P=(Fo^2^+2Fc^2^)/3'
_refine_ls_weighting_scheme calc
_refine_ls_wR_factor_gt 0.1564
_refine_ls_wR_factor_ref 0.1610
_reflns_number_gt 2756
_reflns_number_total 2952
_reflns_threshold_expression I>2\s(I)
_cod_data_source_file hb6724.cif
_cod_data_source_block I
_cod_original_sg_symbol_H-M 'P 21/n'
_cod_database_code 2234634
_cod_database_fobs_code 2234634

loop_
_symmetry_equiv_pos_as_xyz
'x, y, z'
'-x+1/2, y+1/2, -z+1/2'
'-x, -y, -z'
'x-1/2, -y-1/2, z-1/2'

loop_
_atom_site_type_symbol
_atom_site_label
_atom_site_fract_x
_atom_site_fract_y
_atom_site_fract_z
_atom_site_U_iso_or_equiv
_atom_site_adp_type
_atom_site_calc_flag
_atom_site_refinement_flags
_atom_site_occupancy
_atom_site_symmetry_multiplicity
O O1 0.13734(17) 0.68729(12) 0.42167(9) 0.0318(3) Uani d . 1 1
O O2 -0.0202(2) 0.28779(13) 0.14494(10) 0.0405(4) Uani d . 1 1
O O3 0.00112(17) 0.09872(13) 0.11390(9) 0.0352(4) Uani d . 1 1
N N1 0.3895(2) 0.95096(15) 0.79084(11) 0.0333(4) Uani d . 1 1
H H1B 0.3783 1.0286 0.7780 0.040 Uiso d R 1 1
H H1A 0.4796 0.9306 0.8255 0.040 Uiso d R 1 1
N N2 0.2130(2) 0.52763(13) 0.50999(10) 0.0280(4) Uani d . 1 1
H H2 0.2400 0.5032 0.5640 0.034 Uiso calc R 1 1
N N3 0.18734(19) 0.44493(14) 0.44124(10) 0.0270(3) Uani d . 1 1
N N4 0.02597(19) 0.18540(14) 0.16438(10) 0.0286(4) Uani d . 1 1
C C1 0.3493(2) 0.87791(17) 0.71707(12) 0.0266(4) Uani d . 1 1
C C2 0.2528(2) 0.92102(17) 0.64211(12) 0.0294(4) Uani d . 1 1
H H2A 0.2201 1.0011 0.6402 0.035 Uiso calc R 1 1
C C3 0.2060(2) 0.84555(16) 0.57111(12) 0.0278(4) Uani d . 1 1
H H3 0.1413 0.8756 0.5222 0.033 Uiso calc R 1 1
C C4 0.2540(2) 0.72489(16) 0.57130(12) 0.0253(4) Uani d . 1 1
C C5 0.3551(2) 0.68367(17) 0.64523(12) 0.0286(4) Uani d . 1 1
H H5 0.3921 0.6045 0.6459 0.034 Uiso calc R 1 1
C C6 0.4007(2) 0.75809(17) 0.71689(12) 0.0289(4) Uani d . 1 1
H H6 0.4663 0.7282 0.7655 0.035 Uiso calc R 1 1
C C7 0.1965(2) 0.64721(16) 0.49378(12) 0.0259(4) Uani d . 1 1
C C8 0.2188(2) 0.33609(17) 0.46441(12) 0.0288(4) Uani d . 1 1
H H8 0.2524 0.3187 0.5242 0.035 Uiso calc R 1 1
C C9 0.2025(2) 0.23928(16) 0.39805(12) 0.0272(4) Uani d . 1 1
C C10 0.1297(2) 0.25889(16) 0.31199(12) 0.0262(4) Uani d . 1 1
H H10 0.0924 0.3350 0.2949 0.031 Uiso calc R 1 1
C C11 0.1133(2) 0.16422(16) 0.25250(12) 0.0259(4) Uani d . 1 1
C C12 0.1707(2) 0.04973(17) 0.27327(13) 0.0317(4) Uani d . 1 1
H H12 0.1596 -0.0123 0.2312 0.038 Uiso calc R 1 1
C C13 0.2455(3) 0.03068(17) 0.35892(14) 0.0345(4) Uani d . 1 1
H H13 0.2862 -0.0450 0.3748 0.041 Uiso calc R 1 1
C C14 0.2596(2) 0.12410(18) 0.42087(13) 0.0320(4) Uani d . 1 1
H H14 0.3078 0.1100 0.4785 0.038 Uiso calc R 1 1

loop_
_atom_site_aniso_label
_atom_site_aniso_U_11
_atom_site_aniso_U_22
_atom_site_aniso_U_33
_atom_site_aniso_U_12
_atom_site_aniso_U_13
_atom_site_aniso_U_23
O1 0.0356(7) 0.0343(7) 0.0249(7) 0.0026(6) -0.0065(5) 0.0016(5)
O2 0.0494(9) 0.0321(8) 0.0390(8) 0.0013(6) -0.0126(7) 0.0013(6)
O3 0.0339(7) 0.0356(7) 0.0356(7) -0.0054(6) -0.0054(6) -0.0092(6)
N1 0.0338(9) 0.0346(9) 0.0312(8) -0.0009(7) -0.0027(7) -0.0080(7)
N2 0.0357(8) 0.0278(8) 0.0200(7) -0.0016(6) -0.0046(6) -0.0012(6)
N3 0.0278(8) 0.0290(8) 0.0240(7) -0.0020(6) -0.0015(6) -0.0035(6)
N4 0.0267(8) 0.0298(8) 0.0294(8) -0.0023(6) -0.0011(6) -0.0009(6)
C1 0.0210(8) 0.0326(9) 0.0262(9) -0.0028(7) 0.0021(6) -0.0045(7)
C2 0.0314(9) 0.0256(8) 0.0312(9) -0.0025(7) 0.0011(7) -0.0001(7)
C3 0.0277(9) 0.0288(9) 0.0267(9) -0.0001(7) -0.0016(7) 0.0021(7)
C4 0.0237(8) 0.0290(9) 0.0233(8) -0.0012(7) 0.0008(6) -0.0008(7)
C5 0.0282(9) 0.0270(9) 0.0302(9) 0.0004(7) -0.0031(7) -0.0019(7)
C6 0.0263(9) 0.0344(10) 0.0255(9) 0.0006(7) -0.0057(7) -0.0009(7)
C7 0.0233(8) 0.0302(9) 0.0239(8) 0.0002(7) -0.0008(6) 0.0000(7)
C8 0.0283(9) 0.0320(9) 0.0256(9) 0.0004(7) -0.0043(7) -0.0011(7)
C9 0.0248(8) 0.0292(9) 0.0274(9) -0.0001(7) -0.0011(7) -0.0008(7)
C10 0.0233(8) 0.0258(8) 0.0294(9) -0.0009(7) 0.0002(7) -0.0005(7)
C11 0.0240(8) 0.0282(9) 0.0254(9) -0.0017(7) 0.0001(7) -0.0002(7)
C12 0.0343(10) 0.0271(9) 0.0337(10) 0.0014(8) 0.0025(8) -0.0030(7)
C13 0.0377(10) 0.0282(9) 0.0376(10) 0.0084(8) 0.0013(8) 0.0012(8)
C14 0.0323(10) 0.0344(10) 0.0292(9) 0.0046(8) -0.0017(7) 0.0030(7)

loop_
_atom_type_symbol
_atom_type_description
_atom_type_scat_dispersion_real
_atom_type_scat_dispersion_imag
_atom_type_scat_source
C C 0.0033 0.0016 'International Tables Vol C Tables 4.2.6.8 and 6.1.1.4'
H H 0.0000 0.0000 'International Tables Vol C Tables 4.2.6.8 and 6.1.1.4'
N N 0.0061 0.0033 'International Tables Vol C Tables 4.2.6.8 and 6.1.1.4'
O O 0.0106 0.0060 'International Tables Vol C Tables 4.2.6.8 and 6.1.1.4'

loop_
_geom_angle_atom_site_label_1
_geom_angle_atom_site_label_2
_geom_angle_atom_site_label_3
_geom_angle
C1 N1 H1B 112.8
C1 N1 H1A 117.1
H1B N1 H1A 116.1
C7 N2 N3 121.12(15)
C7 N2 H2 119.4
N3 N2 H2 119.4
C8 N3 N2 114.60(15)
O2 N4 O3 123.35(16)
O2 N4 C11 118.80(15)
O3 N4 C11 117.84(15)
N1 C1 C6 120.38(17)
N1 C1 C2 121.16(17)
C6 C1 C2 118.44(17)
C3 C2 C1 120.58(17)
C3 C2 H2A 119.7
C1 C2 H2A 119.7
C2 C3 C4 121.31(17)
C2 C3 H3 119.3
C4 C3 H3 119.3
C3 C4 C5 117.62(16)
C3 C4 C7 118.86(16)
C5 C4 C7 123.52(17)
C6 C5 C4 121.40(17)
C6 C5 H5 119.3
C4 C5 H5 119.3
C5 C6 C1 120.60(17)
C5 C6 H6 119.7
C1 C6 H6 119.7
O1 C7 N2 122.65(17)
O1 C7 C4 123.07(17)
N2 C7 C4 114.27(15)
N3 C8 C9 120.75(17)
N3 C8 H8 119.6
C9 C8 H8 119.6
C10 C9 C14 118.88(17)
C10 C9 C8 121.15(17)
C14 C9 C8 119.97(16)
C11 C10 C9 119.06(17)
C11 C10 H10 120.5
C9 C10 H10 120.5
C10 C11 C12 123.03(17)
C10 C11 N4 118.02(16)
C12 C11 N4 118.92(16)
C11 C12 C13 117.80(17)
C11 C12 H12 121.1
C13 C12 H12 121.1
C14 C13 C12 120.21(18)
C14 C13 H13 119.9
C12 C13 H13 119.9
C13 C14 C9 120.99(18)
C13 C14 H14 119.5
C9 C14 H14 119.5

loop_
_geom_bond_atom_site_label_1
_geom_bond_atom_site_label_2
_geom_bond_distance
O1 C7 1.228(2)
O2 N4 1.229(2)
O3 N4 1.231(2)
N1 C1 1.385(2)
N1 H1B 0.8899
N1 H1A 0.8900
N2 C7 1.360(2)
N2 N3 1.378(2)
N2 H2 0.8600
N3 C8 1.283(2)
N4 C11 1.466(2)
C1 C6 1.397(3)
C1 C2 1.403(3)
C2 C3 1.382(3)
C2 H2A 0.9300
C3 C4 1.398(3)
C3 H3 0.9300
C4 C5 1.403(3)
C4 C7 1.490(2)
C5 C6 1.380(2)
C5 H5 0.9300
C6 H6 0.9300
C8 C9 1.458(2)
C8 H8 0.9300
C9 C10 1.389(3)
C9 C14 1.398(3)
C10 C11 1.375(2)
C10 H10 0.9300
C11 C12 1.385(3)
C12 C13 1.389(3)
C12 H12 0.9300
C13 C14 1.386(3)
C13 H13 0.9300
C14 H14 0.9300

loop_
_geom_hbond_atom_site_label_D
_geom_hbond_atom_site_label_H
_geom_hbond_atom_site_label_A
_geom_hbond_site_symmetry_A
_geom_hbond_distance_DH
_geom_hbond_distance_HA
_geom_hbond_distance_DA
_geom_hbond_angle_DHA
N2 H2 N1 2_546 0.86 2.47 3.183(2) 141
N2 H2 O3 4_666 0.86 2.44 3.041(2) 127
N1 H1A O1 4_676 0.89 2.27 3.106(2) 156

loop_
_geom_torsion_atom_site_label_1
_geom_torsion_atom_site_label_2
_geom_torsion_atom_site_label_3
_geom_torsion_atom_site_label_4
_geom_torsion
C7 N2 N3 C8 175.27(16)
N1 C1 C2 C3 -176.57(17)
C6 C1 C2 C3 1.8(3)
C1 C2 C3 C4 -0.5(3)
C2 C3 C4 C5 -1.5(3)
C2 C3 C4 C7 178.64(16)
C3 C4 C5 C6 2.3(3)
C7 C4 C5 C6 -177.89(17)
C4 C5 C6 C1 -1.0(3)
N1 C1 C6 C5 177.33(17)
C2 C1 C6 C5 -1.1(3)
N3 N2 C7 O1 9.7(3)
N3 N2 C7 C4 -171.05(15)
C3 C4 C7 O1 14.6(3)
C5 C4 C7 O1 -165.29(17)
C3 C4 C7 N2 -164.70(16)
C5 C4 C7 N2 15.5(3)
N2 N3 C8 C9 -178.03(15)
N3 C8 C9 C10 -9.4(3)
N3 C8 C9 C14 171.08(18)
C14 C9 C10 C11 1.1(3)
C8 C9 C10 C11 -178.44(16)
C9 C10 C11 C12 -1.9(3)
C9 C10 C11 N4 176.03(15)
O2 N4 C11 C10 4.2(2)
O3 N4 C11 C10 -175.03(16)
O2 N4 C11 C12 -177.78(17)
O3 N4 C11 C12 3.0(2)
C10 C11 C12 C13 1.0(3)
N4 C11 C12 C13 -176.84(16)
C11 C12 C13 C14 0.6(3)
C12 C13 C14 C9 -1.3(3)
C10 C9 C14 C13 0.5(3)
C8 C9 C14 C13 180.00(18)

loop_
_cod_related_entry_id
_cod_related_entry_database
_cod_related_entry_code
1 ChemSpider 5261457
